data_7030948
loop_
_publ_author_name
'Li, Yuan-Pu'
'Chai, Ying'
'Yang, Guo-Ping'
'Miao, Hui-Hui'
'Cui, Lin'
'Wang, Yao-Yu'
'Shi, Qi-Zhen'

_publ_section_title
;
 Metal ions and solvents ratio co-regulate four new magnetic coordination
 polymers based upon an unsymmetric tricarboxylate acid ligand.
;
_journal_issue 28
_journal_name_full 'Dalton transactions (Cambridge, England : 2003)'
_journal_page_first 10947
_journal_page_last 10955
_journal_paper_doi 10.1039/c4dt00995a
_journal_volume 43
_journal_year 2014
_chemical_formula_sum 'C54 H50 Mn3 N8 O20'
_chemical_formula_weight 1295.84
_chemical_name_systematic
; 
 ? 
;
_space_group_IT_number 2
_symmetry_cell_setting triclinic
_symmetry_space_group_name_Hall '-P 1'
_symmetry_space_group_name_H-M 'P -1'
_atom_sites_solution_hydrogens geom
_atom_sites_solution_primary direct
_atom_sites_solution_secondary difmap
_audit_creation_method SHELXL-97
_cell_angle_alpha 86.5210(10)
_cell_angle_beta 73.151(2)
_cell_angle_gamma 85.3170(10)
_cell_formula_units_Z 1
_cell_length_a 10.1250(8)
_cell_length_b 10.7664(9)
_cell_length_c 13.2928(12)
_cell_measurement_reflns_used 1408
_cell_measurement_temperature 296(2)
_cell_measurement_theta_max 22.696
_cell_measurement_theta_min 2.437
_cell_volume 1381.2(2)
_computing_structure_refinement 'SHELXL-97 (Sheldrick, 2008)'
_computing_structure_solution 'SHELXS-97 (Sheldrick, 2008)'
_diffrn_ambient_temperature 296(2)
_diffrn_measured_fraction_theta_full 0.967
_diffrn_measured_fraction_theta_max 0.967
_diffrn_radiation_monochromator graphite
_diffrn_radiation_source 'fine-focus sealed tube'
_diffrn_radiation_type MoK\a
_diffrn_radiation_wavelength 0.71073
_diffrn_reflns_av_R_equivalents 0.0267
_diffrn_reflns_av_sigmaI/netI 0.0658
_diffrn_reflns_limit_h_max 8
_diffrn_reflns_limit_h_min -12
_diffrn_reflns_limit_k_max 13
_diffrn_reflns_limit_k_min -13
_diffrn_reflns_limit_l_max 16
_diffrn_reflns_limit_l_min -16
_diffrn_reflns_number 7599
_diffrn_reflns_theta_full 26.24
_diffrn_reflns_theta_max 26.24
_diffrn_reflns_theta_min 1.60
_exptl_absorpt_coefficient_mu 0.762
_exptl_absorpt_correction_T_max 0.8383
_exptl_absorpt_correction_T_min 0.8037
_exptl_absorpt_correction_type multi-scan
_exptl_absorpt_process_details sadabs
_exptl_crystal_density_diffrn 1.558
_exptl_crystal_density_method 'not measured'
_exptl_crystal_F_000 665
_exptl_crystal_size_max 0.30
_exptl_crystal_size_mid 0.27
_exptl_crystal_size_min 0.24
_refine_diff_density_max 0.364
_refine_diff_density_min -0.352
_refine_diff_density_rms 0.093
_refine_ls_extinction_method none
_refine_ls_goodness_of_fit_ref 1.012
_refine_ls_hydrogen_treatment constr
_refine_ls_matrix_type full
_refine_ls_number_parameters 343
_refine_ls_number_reflns 5398
_refine_ls_number_restraints 0
_refine_ls_restrained_S_all 1.012
_refine_ls_R_factor_all 0.0770
_refine_ls_R_factor_gt 0.0514
_refine_ls_shift/su_max 0.000
_refine_ls_shift/su_mean 0.000
_refine_ls_structure_factor_coef Fsqd
_refine_ls_weighting_details 'calc w=1/[\s^2^(Fo^2^)+(0.0940P)^2^+0.0000P] where P=(Fo^2^+2Fc^2^)/3'
_refine_ls_weighting_scheme calc
_refine_ls_wR_factor_gt 0.1315
_refine_ls_wR_factor_ref 0.1705
_reflns_number_gt 3781
_reflns_number_total 5398
_reflns_threshold_expression >2sigma(I)
_cod_data_source_file c4dt00995a2.cif
_cod_data_source_block added_by_encifer
_cod_depositor_comments
;
The following automatic conversions were performed:

'_symmetry_cell_setting' value 'Triclinic' changed to 'triclinic'
according to
/usr/data/users/saulius/crontab/automatic-downloads/rss-feeds/RSC/lib/dictionaries/cif_core.dic
dictionary named 'cif_core.dic' version 2.4.2 from 2011-04-26.

Automatic conversion script
Id: cif_fix_values 2281 2013-09-26 08:29:07Z andrius 

 Adding full bibliography for 7030947--7030950.cif.
;
_cod_original_sg_symbol_H-M P-1
_cod_database_code 7030948

loop_
_symmetry_equiv_pos_as_xyz
'x, y, z'
'-x, -y, -z'

loop_
_atom_site_label
_atom_site_type_symbol
_atom_site_fract_x
_atom_site_fract_y
_atom_site_fract_z
_atom_site_U_iso_or_equiv
_atom_site_adp_type
_atom_site_occupancy
_atom_site_symmetry_multiplicity
_atom_site_calc_flag
_atom_site_refinement_flags
Mn1 Mn -0.13841(6) 0.59120(5) 0.30786(5) 0.02791(19) Uani 1 1 d .
Mn2 Mn 0.0000 1.0000 0.0000 0.0315(2) Uani 1 2 d S
C1 C 0.1205(4) 1.2501(4) 0.0723(3) 0.0300(9) Uani 1 1 d .
C2 C 0.1999(4) 1.2260(3) 0.1522(3) 0.0277(8) Uani 1 1 d .
C3 C 0.2538(4) 1.3219(4) 0.1908(3) 0.0355(10) Uani 1 1 d .
H3 H 0.2349 1.4046 0.1722 0.043 Uiso 1 1 calc R
C4 C 0.3357(5) 1.2922(4) 0.2568(3) 0.0403(10) Uani 1 1 d .
H4 H 0.3718 1.3561 0.2824 0.048 Uiso 1 1 calc R
C5 C 0.3653(4) 1.1705(4) 0.2857(3) 0.0366(10) Uani 1 1 d .
H5 H 0.4228 1.1527 0.3288 0.044 Uiso 1 1 calc R
C6 C 0.3089(4) 1.0745(4) 0.2501(3) 0.0304(9) Uani 1 1 d .
C7 C 0.2254(4) 1.1043(3) 0.1843(3) 0.0268(8) Uani 1 1 d .
H7 H 0.1858 1.0407 0.1612 0.032 Uiso 1 1 calc R
C8 C 0.3339(4) 0.9402(4) 0.2777(3) 0.0290(9) Uani 1 1 d .
C9 C 0.4622(4) 0.8869(4) 0.2824(3) 0.0305(9) Uani 1 1 d .
H9 H 0.5360 0.9369 0.2726 0.037 Uiso 1 1 calc R
C10 C 0.4801(4) 0.7582(4) 0.3021(3) 0.0314(9) Uani 1 1 d .
C11 C 0.6205(4) 0.6998(4) 0.2997(3) 0.0354(10) Uani 1 1 d .
C12 C 0.3701(4) 0.6829(4) 0.3190(3) 0.0315(9) Uani 1 1 d .
H12 H 0.3824 0.5976 0.3325 0.038 Uiso 1 1 calc R
C13 C 0.2415(4) 0.7360(4) 0.3157(3) 0.0302(9) Uani 1 1 d .
C14 C 0.1199(4) 0.6576(4) 0.3299(3) 0.0307(9) Uani 1 1 d .
C15 C 0.2253(4) 0.8619(4) 0.2940(3) 0.0292(9) Uani 1 1 d .
H15 H 0.1395 0.8960 0.2900 0.035 Uiso 1 1 calc R
C16 C -0.1722(5) 0.3047(4) 0.2686(4) 0.0406(11) Uani 1 1 d .
H16 H -0.2144 0.3268 0.2160 0.049 Uiso 1 1 calc R
C17 C -0.1482(5) 0.1885(4) 0.3020(4) 0.0422(11) Uani 1 1 d .
H17 H -0.1692 0.1158 0.2772 0.051 Uiso 1 1 calc R
C18 C -0.0732(4) 0.3179(3) 0.3892(3) 0.0354(10) Uani 1 1 d .
H18 H -0.0326 0.3491 0.4360 0.043 Uiso 1 1 calc R
C19 C -0.4256(4) 1.1549(4) 0.0338(4) 0.0406(11) Uani 1 1 d .
H19 H -0.5191 1.1451 0.0442 0.049 Uiso 1 1 calc R
C20 C -0.3274(4) 1.0644(4) 0.0380(3) 0.0358(10) Uani 1 1 d .
H20 H -0.3429 0.9805 0.0528 0.043 Uiso 1 1 calc R
C21 C -0.2256(4) 1.2346(4) 0.0012(3) 0.0371(10) Uani 1 1 d .
H21 H -0.1582 1.2922 -0.0148 0.045 Uiso 1 1 calc R
C22 C -0.4285(4) 1.3860(4) 0.0036(3) 0.0323(9) Uani 1 1 d .
C23 C -0.5288(4) 1.3987(4) -0.0489(3) 0.0376(10) Uani 1 1 d .
H23 H -0.5481 1.3310 -0.0812 0.045 Uiso 1 1 calc R
C24 C -0.3991(4) 1.4850(4) 0.0527(3) 0.0375(10) Uani 1 1 d .
H24 H -0.3319 1.4748 0.0882 0.045 Uiso 1 1 calc R
C25 C -0.0413(4) 0.0960(3) 0.4411(3) 0.0323(9) Uani 1 1 d .
C26 C -0.1062(4) -0.0151(4) 0.4564(3) 0.0361(10) Uani 1 1 d .
H26 H -0.1773 -0.0245 0.4268 0.043 Uiso 1 1 calc R
C27 C 0.06450(8) 0.11152(7) 0.48419(7) 0.0357(10) Uani 1 1 d .
H27 H 0.1074 0.1863 0.4733 0.043 Uiso 1 1 calc R
N1 N -0.12557(8) 0.38720(7) 0.32318(7) 0.0344(8) Uani 1 1 d R
N2 N -0.08601(8) 0.19707(7) 0.38036(7) 0.0338(8) Uani 1 1 d R
N3 N -0.20048(8) 1.11385(7) 0.01711(7) 0.0373(8) Uani 1 1 d R
N4 N -0.36070(8) 1.26439(7) 0.01111(7) 0.0314(8) Uani 1 1 d R
O1 O 0.09533(8) 1.36148(7) 0.04575(7) 0.0453(8) Uani 1 1 d R
O2 O 0.08750(8) 1.15768(7) 0.03482(7) 0.0442(8) Uani 1 1 d R
O3 O 0.72158(8) 0.76600(7) 0.28249(7) 0.0500(9) Uani 1 1 d R
O4 O 0.63660(8) 0.58449(7) 0.31350(7) 0.0475(8) Uani 1 1 d R
O5 O 0.11590(8) 0.55269(7) 0.37449(7) 0.0413(7) Uani 1 1 d R
O6 O 0.02340(8) 0.70710(7) 0.29301(7) 0.0419(8) Uani 1 1 d R
O7 O -0.21517(8) 0.60355(7) 0.48418(7) 0.0451(8) Uani 1 1 d R
O8 O -0.05873(8) 0.56274(7) 0.13873(7) 0.0603(10) Uani 1 1 d R
O9 O -0.06918(8) 0.91766(7) 0.17134(7) 0.0401(7) Uani 1 1 d R
O10 O 0.50215(8) 0.37797(7) 0.43053(7) 0.0706(11) Uani 1 1 d R
H10A H 0.5490 0.4414 0.4201 0.106 Uiso 1 1 d R
H10B H 0.5315 0.3354 0.4775 0.106 Uiso 1 1 d R
H9B H -0.1459 0.8797 0.1895 0.106 Uiso 1 1 d R
H9A H -0.0170 0.8570 0.1902 0.106 Uiso 1 1 d R
H7A H -0.3011 0.6082 0.5125 0.106 Uiso 1 1 d R
H7B H -0.1804 0.5721 0.5311 0.106 Uiso 1 1 d R
H8A H -0.0189 0.4914 0.1233 0.106 Uiso 1 1 d R
H8B H -0.0774 0.5896 0.0831 0.106 Uiso 1 1 d R

loop_
_atom_site_aniso_label
_atom_site_aniso_U_11
_atom_site_aniso_U_22
_atom_site_aniso_U_33
_atom_site_aniso_U_23
_atom_site_aniso_U_13
_atom_site_aniso_U_12
Mn1 0.0236(3) 0.0224(3) 0.0381(4) 0.0047(2) -0.0109(3) -0.0002(2)
Mn2 0.0281(5) 0.0235(5) 0.0437(5) -0.0009(4) -0.0135(4) 0.0055(3)
C1 0.027(2) 0.029(2) 0.031(2) 0.0011(17) -0.0056(17) 0.0035(17)
C2 0.027(2) 0.026(2) 0.029(2) -0.0006(16) -0.0069(16) 0.0040(16)
C3 0.044(3) 0.025(2) 0.036(2) 0.0013(17) -0.0098(19) 0.0018(18)
C4 0.051(3) 0.040(3) 0.035(2) -0.0010(19) -0.016(2) -0.013(2)
C5 0.038(2) 0.031(2) 0.044(3) 0.0024(18) -0.018(2) -0.0017(18)
C6 0.024(2) 0.029(2) 0.037(2) 0.0061(17) -0.0068(17) -0.0034(16)
C7 0.024(2) 0.0196(19) 0.035(2) 0.0039(16) -0.0076(16) -0.0030(15)
C8 0.025(2) 0.032(2) 0.030(2) 0.0051(16) -0.0090(16) -0.0017(16)
C9 0.022(2) 0.032(2) 0.038(2) 0.0043(17) -0.0097(17) -0.0037(16)
C10 0.023(2) 0.038(2) 0.034(2) 0.0052(17) -0.0110(17) 0.0003(17)
C11 0.026(2) 0.043(3) 0.038(2) 0.0051(19) -0.0123(18) 0.0006(18)
C12 0.026(2) 0.024(2) 0.043(2) 0.0055(17) -0.0091(18) -0.0006(16)
C13 0.024(2) 0.036(2) 0.032(2) 0.0028(17) -0.0098(17) -0.0019(17)
C14 0.024(2) 0.036(2) 0.032(2) -0.0022(17) -0.0078(17) -0.0033(17)
C15 0.0202(19) 0.032(2) 0.034(2) 0.0047(17) -0.0077(16) 0.0028(16)
C16 0.054(3) 0.028(2) 0.044(3) 0.0008(19) -0.023(2) 0.001(2)
C17 0.062(3) 0.026(2) 0.045(3) -0.0037(19) -0.025(2) -0.002(2)
C18 0.046(3) 0.020(2) 0.039(2) 0.0038(17) -0.012(2) 0.0037(18)
C19 0.023(2) 0.038(2) 0.055(3) 0.004(2) -0.0037(19) -0.0019(18)
C20 0.031(2) 0.022(2) 0.049(3) -0.0008(18) -0.0037(19) 0.0029(17)
C21 0.027(2) 0.028(2) 0.054(3) -0.0017(19) -0.0090(19) 0.0023(17)
C22 0.025(2) 0.027(2) 0.041(2) 0.0021(17) -0.0053(17) 0.0063(16)
C23 0.039(2) 0.031(2) 0.044(3) -0.0012(19) -0.017(2) 0.0048(18)
C24 0.038(2) 0.032(2) 0.049(3) -0.0025(19) -0.023(2) 0.0049(18)
C25 0.041(2) 0.0192(19) 0.033(2) 0.0028(16) -0.0069(18) 0.0057(17)
C26 0.038(2) 0.029(2) 0.040(2) 0.0072(18) -0.0112(19) 0.0027(18)
C27 0.042(3) 0.026(2) 0.038(2) 0.0044(17) -0.0100(19) -0.0045(18)
N1 0.038(2) 0.0278(18) 0.037(2) 0.0037(15) -0.0114(16) 0.0016(15)
N2 0.042(2) 0.0237(17) 0.0334(19) 0.0060(14) -0.0086(16) -0.0002(15)
N3 0.0259(18) 0.0310(19) 0.051(2) 0.0055(16) -0.0080(16) 0.0043(14)
N4 0.0266(18) 0.0221(17) 0.043(2) -0.0026(14) -0.0081(15) 0.0070(14)
O1 0.069(2) 0.0246(15) 0.0455(18) 0.0002(13) -0.0257(16) 0.0089(14)
O2 0.052(2) 0.0311(16) 0.059(2) 0.0004(14) -0.0318(17) -0.0017(14)
O3 0.0253(16) 0.0466(19) 0.079(2) 0.0151(17) -0.0191(16) -0.0068(14)
O4 0.0307(17) 0.0371(18) 0.075(2) 0.0118(16) -0.0219(16) 0.0065(13)
O5 0.0349(17) 0.0332(17) 0.057(2) 0.0111(14) -0.0156(15) -0.0074(13)
O6 0.0251(15) 0.0461(18) 0.058(2) 0.0122(15) -0.0198(14) -0.0074(13)
O7 0.0375(17) 0.058(2) 0.0361(17) 0.0044(15) -0.0076(14) 0.0025(15)
O8 0.092(3) 0.046(2) 0.0348(18) 0.0034(15) -0.0160(18) 0.0265(19)
O9 0.0375(17) 0.0381(17) 0.0459(18) 0.0074(14) -0.0147(14) -0.0061(13)
O10 0.051(2) 0.081(3) 0.076(3) 0.006(2) -0.011(2) -0.014(2)

loop_
_atom_type_symbol
_atom_type_description
_atom_type_scat_dispersion_real
_atom_type_scat_dispersion_imag
_atom_type_scat_source
C C 0.0033 0.0016 'International Tables Vol C Tables 4.2.6.8 and 6.1.1.4'
H H 0.0000 0.0000 'International Tables Vol C Tables 4.2.6.8 and 6.1.1.4'
Mn Mn 0.3368 0.7283 'International Tables Vol C Tables 4.2.6.8 and 6.1.1.4'
N N 0.0061 0.0033 'International Tables Vol C Tables 4.2.6.8 and 6.1.1.4'
O O 0.0106 0.0060 'International Tables Vol C Tables 4.2.6.8 and 6.1.1.4'

loop_
_geom_angle_atom_site_label_1
_geom_angle_atom_site_label_2
_geom_angle_atom_site_label_3
_geom_angle
_geom_angle_site_symmetry_1
_geom_angle_site_symmetry_3
O6 Mn1 O8 88.2 . .
O6 Mn1 N1 126.3 . .
O8 Mn1 N1 84.8 . .
O6 Mn1 O7 93.6 . .
O8 Mn1 O7 175.2 . .
N1 Mn1 O7 90.5 . .
O6 Mn1 O4 145.4 . 1_455
O8 Mn1 O4 94.9 . 1_455
N1 Mn1 O4 88.3 . 1_455
O7 Mn1 O4 86.2 . 1_455
O6 Mn1 O3 89.1 . 1_455
O8 Mn1 O3 92.3 . 1_455
N1 Mn1 O3 144.2 . 1_455
O7 Mn1 O3 92.1 . 1_455
O4 Mn1 O3 56.3 1_455 1_455
O2 Mn2 O2 180.0 2_575 .
O2 Mn2 N3 90.5 2_575 .
O2 Mn2 N3 89.5 . .
O2 Mn2 N3 89.5 2_575 2_575
O2 Mn2 N3 90.5 . 2_575
N3 Mn2 N3 180.0 . 2_575
O2 Mn2 O9 96.2 2_575 2_575
O2 Mn2 O9 83.8 . 2_575
N3 Mn2 O9 86.7 . 2_575
N3 Mn2 O9 93.3 2_575 2_575
O2 Mn2 O9 83.8 2_575 .
O2 Mn2 O9 96.2 . .
N3 Mn2 O9 93.3 . .
N3 Mn2 O9 86.7 2_575 .
O9 Mn2 O9 180.0 2_575 .
O2 C1 O1 124.4(3) . .
O2 C1 C2 117.6(3) . .
O1 C1 C2 117.9(3) . .
C7 C2 C3 119.2(3) . .
C7 C2 C1 118.6(3) . .
C3 C2 C1 122.1(3) . .
C4 C3 C2 119.0(4) . .
C4 C3 H3 120.5 . .
C2 C3 H3 120.5 . .
C5 C4 C3 121.8(4) . .
C5 C4 H4 119.1 . .
C3 C4 H4 119.1 . .
C4 C5 C6 119.6(4) . .
C4 C5 H5 120.2 . .
C6 C5 H5 120.2 . .
C7 C6 C5 118.7(3) . .
C7 C6 C8 117.7(3) . .
C5 C6 C8 123.6(3) . .
C2 C7 C6 121.6(4) . .
C2 C7 H7 119.2 . .
C6 C7 H7 119.2 . .
C9 C8 C15 118.1(3) . .
C9 C8 C6 123.3(3) . .
C15 C8 C6 118.5(3) . .
C8 C9 C10 120.0(4) . .
C8 C9 H9 120.0 . .
C10 C9 H9 120.0 . .
C12 C10 C9 120.6(3) . .
C12 C10 C11 119.4(4) . .
C9 C10 C11 120.0(4) . .
O4 C11 O3 120.1(3) . .
O4 C11 C10 119.6(3) . .
O3 C11 C10 120.3(3) . .
C10 C12 C13 119.5(4) . .
C10 C12 H12 120.3 . .
C13 C12 H12 120.3 . .
C15 C13 C12 119.7(4) . .
C15 C13 C14 118.7(3) . .
C12 C13 C14 121.5(4) . .
O5 C14 O6 123.4(3) . .
O5 C14 C13 121.3(3) . .
O6 C14 C13 115.3(3) . .
C13 C15 C8 122.1(3) . .
C13 C15 H15 118.9 . .
C8 C15 H15 118.9 . .
C17 C16 N1 110.0(4) . .
C17 C16 H16 125.0 . .
N1 C16 H16 125.0 . .
C16 C17 N2 106.4(3) . .
C16 C17 H17 126.8 . .
N2 C17 H17 126.8 . .
N1 C18 N2 111.2(3) . .
N1 C18 H18 124.4 . .
N2 C18 H18 124.4 . .
C20 C19 N4 106.5(3) . .
C20 C19 H19 126.8 . .
N4 C19 H19 126.8 . .
C19 C20 N3 110.3(3) . .
C19 C20 H20 124.8 . .
N3 C20 H20 124.8 . .
N3 C21 N4 111.9(3) . .
N3 C21 H21 124.0 . .
N4 C21 H21 124.0 . .
C24 C22 C23 121.2(4) . .
C24 C22 N4 120.5(3) . .
C23 C22 N4 118.2(3) . .
C22 C23 C24 119.2(4) . 2_485
C22 C23 H23 120.4 . .
C24 C23 H23 120.4 2_485 .
C22 C24 C23 119.6(4) . 2_485
C22 C24 H24 120.2 . .
C23 C24 H24 120.2 2_485 .
C27 C25 C26 121.0(3) . .
C27 C25 N2 119.4(3) . .
C26 C25 N2 119.5(3) . .
C27 C26 C25 119.6(4) 2_556 .
C27 C26 H26 120.2 2_556 .
C25 C26 H26 120.2 . .
C25 C27 C26 119.4(2) . 2_556
C25 C27 H27 120.3 . .
C26 C27 H27 120.3 2_556 .
C18 N1 C16 105.4(3) . .
C18 N1 Mn1 126.67(19) . .
C16 N1 Mn1 127.93(18) . .
C18 N2 C17 107.0(3) . .
C18 N2 C25 125.9(2) . .
C17 N2 C25 127.1(2) . .
C21 N3 C20 104.7(2) . .
C21 N3 Mn2 130.66(18) . .
C20 N3 Mn2 124.35(17) . .
C21 N4 C19 106.5(2) . .
C21 N4 C22 128.3(2) . .
C19 N4 C22 125.2(2) . .
C1 O2 Mn2 168.56(18) . .
C11 O3 Mn1 90.09(19) . 1_655
C11 O4 Mn1 93.28(19) . 1_655
C14 O6 Mn1 113.88(18) . .
Mn1 O7 H7A 117.9 . .
Mn1 O7 H7B 130.1 . .
H7A O7 H7B 105.4 . .
Mn1 O8 H8A 114.2 . .
Mn1 O8 H8B 137.9 . .
H8A O8 H8B 103.7 . .
Mn2 O9 H9B 116.5 . .
Mn2 O9 H9A 118.5 . .
H9B O9 H9A 97.1 . .
H10A O10 H10B 102.4 . .

loop_
_geom_bond_atom_site_label_1
_geom_bond_atom_site_label_2
_geom_bond_distance
_geom_bond_site_symmetry_2
Mn1 O6 2.0967 .
Mn1 O8 2.1888(11) .
Mn1 N1 2.1902 .
Mn1 O7 2.2539(11) .
Mn1 O4 2.2643 1_455
Mn1 O3 2.3301 1_455
Mn2 O2 2.1118 2_575
Mn2 O2 2.1118 .
Mn2 N3 2.2438 .
Mn2 N3 2.2438 2_575
Mn2 O9 2.3228 2_575
Mn2 O9 2.3228 .
C1 O2 1.250(4) .
C1 O1 1.256(4) .
C1 C2 1.507(5) .
C2 C7 1.380(5) .
C2 C3 1.394(6) .
C3 C4 1.379(6) .
C3 H3 0.9300 .
C4 C5 1.377(6) .
C4 H4 0.9300 .
C5 C6 1.390(6) .
C5 H5 0.9300 .
C6 C7 1.391(5) .
C6 C8 1.489(5) .
C7 H7 0.9300 .
C8 C9 1.394(5) .
C8 C15 1.398(5) .
C9 C10 1.401(5) .
C9 H9 0.9300 .
C10 C12 1.389(5) .
C10 C11 1.499(5) .
C11 O4 1.249(4) .
C11 O3 1.253(4) .
C12 C13 1.391(5) .
C12 H12 0.9300 .
C13 C15 1.375(5) .
C13 C14 1.510(5) .
C14 O5 1.241(4) .
C14 O6 1.280(4) .
C15 H15 0.9300 .
C16 C17 1.329(6) .
C16 N1 1.372(4) .
C16 H16 0.9300 .
C17 N2 1.376(4) .
C17 H17 0.9300 .
C18 N1 1.317(4) .
C18 N2 1.333(4) .
C18 H18 0.9300 .
C19 C20 1.344(5) .
C19 N4 1.371(4) .
C19 H19 0.9300 .
C20 N3 1.378(4) .
C20 H20 0.9300 .
C21 N3 1.320(4) .
C21 N4 1.350(4) .
C21 H21 0.9300 .
C22 C24 1.378(6) .
C22 C23 1.383(5) .
C22 N4 1.439(4) .
C23 C24 1.402(5) 2_485
C23 H23 0.9300 .
C24 C23 1.402(5) 2_485
C24 H24 0.9300 .
C25 C27 1.378(4) .
C25 C26 1.388(5) .
C25 N2 1.437(4) .
C26 C27 1.379(4) 2_556
C26 H26 0.9300 .
C27 C26 1.379(4) 2_556
C27 H27 0.9300 .
O3 Mn1 2.3301 1_655
O4 Mn1 2.2643 1_655
O7 H7A 0.8407 .
O7 H7B 0.8429 .
O8 H8A 0.8459 .
O8 H8B 0.8446 .
O9 H9B 0.8718 .
O9 H9A 0.8770 .
O10 H10A 0.8453 .
O10 H10B 0.8596 .

loop_
_geom_torsion_atom_site_label_1
_geom_torsion_atom_site_label_2
_geom_torsion_atom_site_label_3
_geom_torsion_atom_site_label_4
_geom_torsion
_geom_torsion_site_symmetry_1
_geom_torsion_site_symmetry_4
O2 C1 C2 C7 -3.6(5) . .
O1 C1 C2 C7 178.4(3) . .
O2 C1 C2 C3 173.3(3) . .
O1 C1 C2 C3 -4.7(6) . .
C7 C2 C3 C4 2.5(6) . .
C1 C2 C3 C4 -174.4(4) . .
C2 C3 C4 C5 -0.1(7) . .
C3 C4 C5 C6 -1.7(7) . .
C4 C5 C6 C7 1.1(6) . .
C4 C5 C6 C8 -179.5(4) . .
C3 C2 C7 C6 -3.1(6) . .
C1 C2 C7 C6 173.9(4) . .
C5 C6 C7 C2 1.2(6) . .
C8 C6 C7 C2 -178.1(3) . .
C7 C6 C8 C9 139.0(4) . .
C5 C6 C8 C9 -40.3(6) . .
C7 C6 C8 C15 -37.4(5) . .
C5 C6 C8 C15 143.3(4) . .
C15 C8 C9 C10 0.6(6) . .
C6 C8 C9 C10 -175.8(4) . .
C8 C9 C10 C12 -1.3(6) . .
C8 C9 C10 C11 175.7(4) . .
C12 C10 C11 O4 -0.3(6) . .
C9 C10 C11 O4 -177.4(4) . .
C12 C10 C11 O3 178.6(4) . .
C9 C10 C11 O3 1.6(6) . .
C9 C10 C12 C13 0.4(6) . .
C11 C10 C12 C13 -176.6(4) . .
C10 C12 C13 C15 1.1(6) . .
C10 C12 C13 C14 177.8(4) . .
C15 C13 C14 O5 -161.7(3) . .
C12 C13 C14 O5 21.5(6) . .
C15 C13 C14 O6 18.2(5) . .
C12 C13 C14 O6 -158.6(3) . .
C12 C13 C15 C8 -1.8(6) . .
C14 C13 C15 C8 -178.6(4) . .
C9 C8 C15 C13 0.9(6) . .
C6 C8 C15 C13 177.5(4) . .
N1 C16 C17 N2 0.6(5) . .
N4 C19 C20 N3 -0.7(4) . .
C24 C22 C23 C24 0.5(7) . 2_485
N4 C22 C23 C24 176.9(3) . 2_485
C23 C22 C24 C23 -0.5(7) . 2_485
N4 C22 C24 C23 -176.9(3) . 2_485
C27 C25 C26 C27 0.1(6) . 2_556
N2 C25 C26 C27 -179.2(3) . 2_556
C26 C25 C27 C26 -0.1(6) . 2_556
N2 C25 C27 C26 179.2(3) . 2_556
N2 C18 N1 C16 -0.9(4) . .
N2 C18 N1 Mn1 177.86(13) . .
C17 C16 N1 C18 0.2(4) . .
C17 C16 N1 Mn1 -178.6(3) . .
O6 Mn1 N1 C18 49.7(3) . .
O8 Mn1 N1 C18 133.6(2) . .
O7 Mn1 N1 C18 -45.2(2) . .
O4 Mn1 N1 C18 -131.3(2) 1_455 .
O3 Mn1 N1 C18 -139.5(2) 1_455 .
O6 Mn1 N1 C16 -131.8(3) . .
O8 Mn1 N1 C16 -47.9(3) . .
O7 Mn1 N1 C16 133.3(3) . .
O4 Mn1 N1 C16 47.2(3) 1_455 .
O3 Mn1 N1 C16 39.0(3) 1_455 .
N1 C18 N2 C17 1.3(4) . .
N1 C18 N2 C25 -179.4(2) . .
C16 C17 N2 C18 -1.1(5) . .
C16 C17 N2 C25 179.6(3) . .
C27 C25 N2 C18 -25.3(5) . .
C26 C25 N2 C18 154.0(4) . .
C27 C25 N2 C17 153.9(3) . .
C26 C25 N2 C17 -26.8(5) . .
N4 C21 N3 C20 0.2(4) . .
N4 C21 N3 Mn2 174.23(12) . .
C19 C20 N3 C21 0.3(4) . .
C19 C20 N3 Mn2 -174.2(3) . .
O2 Mn2 N3 C21 -151.3(3) 2_575 .
O2 Mn2 N3 C21 28.7(3) . .
N3 Mn2 N3 C21 0(100) 2_575 .
O9 Mn2 N3 C21 -55.1(3) 2_575 .
O9 Mn2 N3 C21 124.9(3) . .
O2 Mn2 N3 C20 21.8(2) 2_575 .
O2 Mn2 N3 C20 -158.2(2) . .
N3 Mn2 N3 C20 0(100) 2_575 .
O9 Mn2 N3 C20 118.0(2) 2_575 .
O9 Mn2 N3 C20 -62.0(2) . .
N3 C21 N4 C19 -0.6(4) . .
N3 C21 N4 C22 177.4(3) . .
C20 C19 N4 C21 0.8(4) . .
C20 C19 N4 C22 -177.3(3) . .
C24 C22 N4 C21 -44.3(5) . .
C23 C22 N4 C21 139.3(4) . .
C24 C22 N4 C19 133.4(4) . .
C23 C22 N4 C19 -43.1(5) . .
O1 C1 O2 Mn2 -103.3(9) . .
C2 C1 O2 Mn2 78.8(10) . .
O2 Mn2 O2 C1 0.0(3) 2_575 .
N3 Mn2 O2 C1 59.8(9) . .
N3 Mn2 O2 C1 -120.2(9) 2_575 .
O9 Mn2 O2 C1 146.5(9) 2_575 .
O9 Mn2 O2 C1 -33.5(9) . .
O4 C11 O3 Mn1 -4.6(4) . 1_655
C10 C11 O3 Mn1 176.5(3) . 1_655
O3 C11 O4 Mn1 4.7(4) . 1_655
C10 C11 O4 Mn1 -176.4(3) . 1_655
O5 C14 O6 Mn1 -3.0(4) . .
C13 C14 O6 Mn1 177.1(2) . .
O8 Mn1 O6 C14 -105.9(2) . .
N1 Mn1 O6 C14 -23.7(2) . .
O7 Mn1 O6 C14 69.6(2) . .
O4 Mn1 O6 C14 158.1(2) 1_455 .
O3 Mn1 O6 C14 161.7(2) 1_455 .
